data_4062902
loop_
_publ_author_name
'Kuczkowski, Andreas'
'Fahrenholz, Sonja'
'Schulz, Stephan'
'Nieger, Martin'

_publ_section_title
;
 Reactions of Distibines Sb~2~R~4~ and Dibismuthine Bi~2~Et~4~ with
 Trialkyltrieles MR~3~
;
_journal_coden_ASTM ORGND7
_journal_issue 15
_journal_name_full Organometallics
_journal_page_first 3615
_journal_page_last 3621
_journal_paper_doi 10.1021/om049746m
_journal_volume 23
_journal_year 2004
_chemical_formula_moiety 'C18 H42 Al Bi'
_chemical_formula_sum 'C18 H42 Al Bi'
_chemical_formula_weight 494.48
_space_group_IT_number 14
_symmetry_cell_setting monoclinic
_symmetry_space_group_name_Hall '-P 2ybc'
_symmetry_space_group_name_H-M 'P 1 21/c 1'
_cell_angle_alpha 90.00
_cell_angle_beta 91.0310(10)
_cell_angle_gamma 90.00
_cell_formula_units_Z 4
_cell_length_a 14.1961(2)
_cell_length_b 9.6925(1)
_cell_length_c 16.0793(2)
_cell_measurement_temperature 123(2)
_cell_volume 2212.08(5)
_diffrn_ambient_temperature 123(2)
_exptl_crystal_density_diffrn 1.485
_cod_original_sg_symbol_H-M 'P 21/c'
_cod_database_code 4062902

loop_
_symmetry_equiv_pos_as_xyz
'x, y, z'
'-x, y+1/2, -z+1/2'
'-x, -y, -z'
'x, -y-1/2, z-1/2'

loop_
_atom_site_label
_atom_site_type_symbol
_atom_site_fract_x
_atom_site_fract_y
_atom_site_fract_z
_atom_site_U_iso_or_equiv
_atom_site_adp_type
_atom_site_occupancy
_atom_site_symmetry_multiplicity
_atom_site_calc_flag
_atom_site_refinement_flags
_atom_site_disorder_assembly
_atom_site_disorder_group
Al1 Al 0.25129(6) 0.55781(9) 0.64351(6) 0.0162(2) Uani 1 1 d . . .
C1 C 0.2615(2) 0.6323(3) 0.5267(2) 0.0217(7) Uani 1 1 d . . .
C2 C 0.2933(3) 0.7838(3) 0.5343(2) 0.0328(9) Uani 1 1 d . . .
H2A H 0.3520 0.7887 0.5672 0.049 Uiso 1 1 calc R . .
H2B H 0.2444 0.8376 0.5617 0.049 Uiso 1 1 calc R . .
H2C H 0.3038 0.8215 0.4786 0.049 Uiso 1 1 calc R . .
C3 C 0.3366(2) 0.5562(3) 0.4746(2) 0.0281(8) Uani 1 1 d . . .
H3A H 0.3971 0.5565 0.5049 0.042 Uiso 1 1 calc R . .
H3B H 0.3436 0.6033 0.4211 0.042 Uiso 1 1 calc R . .
H3C H 0.3165 0.4607 0.4648 0.042 Uiso 1 1 calc R . .
C4 C 0.1696(3) 0.6280(4) 0.4764(2) 0.0335(9) Uani 1 1 d . . .
H4A H 0.1482 0.5322 0.4712 0.050 Uiso 1 1 calc R . .
H4B H 0.1799 0.6664 0.4210 0.050 Uiso 1 1 calc R . .
H4C H 0.1217 0.6825 0.5047 0.050 Uiso 1 1 calc R . .
C5 C 0.3680(2) 0.5705(3) 0.7175(2) 0.0236(8) Uani 1 1 d . . .
C6 C 0.3636(3) 0.7131(4) 0.7608(3) 0.0380(9) Uani 1 1 d . . .
H6A H 0.3051 0.7201 0.7919 0.057 Uiso 1 1 calc R . .
H6B H 0.3652 0.7861 0.7187 0.057 Uiso 1 1 calc R . .
H6C H 0.4176 0.7232 0.7990 0.057 Uiso 1 1 calc R . .
C7 C 0.3725(3) 0.4611(4) 0.7860(2) 0.0343(9) Uani 1 1 d . . .
H7A H 0.3141 0.4633 0.8176 0.051 Uiso 1 1 calc R . .
H7B H 0.4262 0.4802 0.8235 0.051 Uiso 1 1 calc R . .
H7C H 0.3801 0.3697 0.7609 0.051 Uiso 1 1 calc R . .
C8 C 0.4602(2) 0.5624(4) 0.6703(2) 0.0338(9) Uani 1 1 d . . .
H8A H 0.4598 0.6318 0.6260 0.051 Uiso 1 1 calc R . .
H8B H 0.4667 0.4703 0.6460 0.051 Uiso 1 1 calc R . .
H8C H 0.5132 0.5800 0.7087 0.051 Uiso 1 1 calc R . .
C9 C 0.1252(2) 0.5753(3) 0.6984(2) 0.0218(7) Uani 1 1 d . . .
C10 C 0.1002(3) 0.7302(3) 0.7008(3) 0.0326(9) Uani 1 1 d . . .
H10A H 0.1503 0.7807 0.7304 0.049 Uiso 1 1 calc R . .
H10B H 0.0406 0.7427 0.7298 0.049 Uiso 1 1 calc R . .
H10C H 0.0937 0.7655 0.6439 0.049 Uiso 1 1 calc R . .
C11 C 0.1240(3) 0.5208(4) 0.7877(2) 0.0340(9) Uani 1 1 d . . .
H11A H 0.1737 0.5664 0.8207 0.051 Uiso 1 1 calc R . .
H11B H 0.1351 0.4210 0.7875 0.051 Uiso 1 1 calc R . .
H11C H 0.0626 0.5401 0.8121 0.051 Uiso 1 1 calc R . .
C12 C 0.0452(2) 0.5012(4) 0.6505(2) 0.0320(9) Uani 1 1 d . . .
H12A H 0.0593 0.4024 0.6473 0.048 Uiso 1 1 calc R . .
H12B H 0.0396 0.5393 0.5942 0.048 Uiso 1 1 calc R . .
H12C H -0.0142 0.5147 0.6795 0.048 Uiso 1 1 calc R . .
Bi1 Bi 0.250147(8) 0.260650(10) 0.606889(8) 0.01656(5) Uani 1 1 d . . .
C13 C 0.3860(2) 0.1427(4) 0.5975(3) 0.0336(9) Uani 1 1 d . . .
H13A H 0.4254 0.1611 0.6477 0.040 Uiso 1 1 calc R . .
H13B H 0.3719 0.0427 0.5961 0.040 Uiso 1 1 calc R . .
C14 C 0.4407(3) 0.1806(4) 0.5212(3) 0.0455(11) Uani 1 1 d . . .
H14A H 0.4990 0.1264 0.5199 0.068 Uiso 1 1 calc R . .
H14B H 0.4563 0.2791 0.5229 0.068 Uiso 1 1 calc R . .
H14C H 0.4025 0.1610 0.4712 0.068 Uiso 1 1 calc R . .
C15 C 0.1805(3) 0.1143(4) 0.6943(2) 0.0294(8) Uani 1 1 d . . .
H15A H 0.1169 0.1495 0.7068 0.035 Uiso 1 1 calc R . .
H15B H 0.1728 0.0238 0.6665 0.035 Uiso 1 1 calc R . .
C16 C 0.2347(3) 0.0939(4) 0.7750(2) 0.0378(9) Uani 1 1 d . . .
H16A H 0.2004 0.0297 0.8105 0.057 Uiso 1 1 calc R . .
H16B H 0.2417 0.1828 0.8036 0.057 Uiso 1 1 calc R . .
H16C H 0.2971 0.0561 0.7634 0.057 Uiso 1 1 calc R . .
C17 C 0.1837(3) 0.1746(4) 0.4899(2) 0.0356(9) Uani 1 1 d . . .
H17A H 0.2053 0.2289 0.4417 0.043 Uiso 1 1 calc R . .
H17B H 0.2051 0.0783 0.4824 0.043 Uiso 1 1 calc R . .
C18 C 0.0780(3) 0.1772(6) 0.4914(3) 0.0630(15) Uani 1 1 d . . .
H18A H 0.0525 0.1394 0.4391 0.095 Uiso 1 1 calc R . .
H18B H 0.0563 0.2726 0.4979 0.095 Uiso 1 1 calc R . .
H18C H 0.0561 0.1215 0.5380 0.095 Uiso 1 1 calc R . .

loop_
_atom_site_aniso_label
_atom_site_aniso_U_11
_atom_site_aniso_U_22
_atom_site_aniso_U_33
_atom_site_aniso_U_23
_atom_site_aniso_U_13
_atom_site_aniso_U_12
Al1 0.0183(5) 0.0153(5) 0.0150(5) -0.0008(3) 0.0025(4) -0.0004(3)
C1 0.0248(19) 0.0203(16) 0.0201(19) 0.0001(14) 0.0054(14) 0.0026(13)
C2 0.043(2) 0.0243(17) 0.032(2) 0.0019(16) 0.0111(18) 0.0000(16)
C3 0.034(2) 0.0301(19) 0.021(2) 0.0009(15) 0.0079(16) 0.0001(15)
C4 0.032(2) 0.045(2) 0.024(2) 0.0066(17) 0.0023(16) 0.0048(16)
C5 0.0234(18) 0.0247(17) 0.023(2) -0.0038(14) -0.0003(15) -0.0010(14)
C6 0.036(2) 0.039(2) 0.039(2) -0.0159(19) -0.0054(18) -0.0043(17)
C7 0.029(2) 0.050(2) 0.024(2) 0.0011(17) -0.0042(17) -0.0006(17)
C8 0.024(2) 0.047(2) 0.030(2) -0.0018(18) 0.0002(16) -0.0004(17)
C9 0.0201(18) 0.0218(16) 0.024(2) 0.0003(14) 0.0073(14) 0.0020(13)
C10 0.031(2) 0.0296(19) 0.037(2) -0.0011(16) 0.0101(17) 0.0027(15)
C11 0.030(2) 0.044(2) 0.028(2) 0.0018(17) 0.0099(17) -0.0009(16)
C12 0.0204(19) 0.039(2) 0.037(2) -0.0004(17) 0.0060(17) -0.0005(15)
Bi1 0.01929(8) 0.01421(7) 0.01625(8) 0.00015(5) 0.00223(5) -0.00083(5)
C13 0.025(2) 0.0271(18) 0.049(3) 0.0001(17) 0.0052(18) 0.0037(15)
C14 0.033(2) 0.043(2) 0.062(3) -0.004(2) 0.022(2) 0.0059(18)
C15 0.031(2) 0.0293(18) 0.028(2) 0.0092(16) 0.0078(16) -0.0071(15)
C16 0.049(3) 0.038(2) 0.026(2) 0.0116(17) 0.0028(18) -0.0076(18)
C17 0.046(2) 0.038(2) 0.022(2) -0.0036(17) -0.0047(17) -0.0037(17)
C18 0.032(3) 0.102(4) 0.055(3) -0.033(3) -0.016(2) 0.002(2)

loop_
_geom_bond_atom_site_label_1
_geom_bond_atom_site_label_2
_geom_bond_distance
_geom_bond_site_symmetry_2
_geom_bond_publ_flag
Al1 C9 2.017(3) . ?
Al1 C1 2.019(3) . ?
Al1 C5 2.027(3) . ?
Al1 Bi1 2.9398(9) . ?
C1 C4 1.523(5) . ?
C1 C2 1.541(4) . ?
C1 C3 1.555(4) . ?
C2 H2A 0.9800 . ?
C2 H2B 0.9800 . ?
C2 H2C 0.9800 . ?
C3 H3A 0.9800 . ?
C3 H3B 0.9800 . ?
C3 H3C 0.9800 . ?
C4 H4A 0.9800 . ?
C4 H4B 0.9800 . ?
C4 H4C 0.9800 . ?
C5 C8 1.527(5) . ?
C5 C7 1.529(5) . ?
C5 C6 1.549(5) . ?
C6 H6A 0.9800 . ?
C6 H6B 0.9800 . ?
C6 H6C 0.9800 . ?
C7 H7A 0.9800 . ?
C7 H7B 0.9800 . ?
C7 H7C 0.9800 . ?
C8 H8A 0.9800 . ?
C8 H8B 0.9800 . ?
C8 H8C 0.9800 . ?
C9 C11 1.531(5) . ?
C9 C12 1.538(5) . ?
C9 C10 1.543(4) . ?
C10 H10A 0.9800 . ?
C10 H10B 0.9800 . ?
C10 H10C 0.9800 . ?
C11 H11A 0.9800 . ?
C11 H11B 0.9800 . ?
C11 H11C 0.9800 . ?
C12 H12A 0.9800 . ?
C12 H12B 0.9800 . ?
C12 H12C 0.9800 . ?
Bi1 C15 2.240(3) . ?
Bi1 C17 2.249(4) . ?
Bi1 C13 2.249(3) . ?
C13 C14 1.510(5) . ?
C13 H13A 0.9900 . ?
C13 H13B 0.9900 . ?
C14 H14A 0.9800 . ?
C14 H14B 0.9800 . ?
C14 H14C 0.9800 . ?
C15 C16 1.509(5) . ?
C15 H15A 0.9900 . ?
C15 H15B 0.9900 . ?
C16 H16A 0.9800 . ?
C16 H16B 0.9800 . ?
C16 H16C 0.9800 . ?
C17 C18 1.502(6) . ?
C17 H17A 0.9900 . ?
C17 H17B 0.9900 . ?
C18 H18A 0.9800 . ?
C18 H18B 0.9800 . ?
C18 H18C 0.9800 . ?

loop_
_cod_related_entry_id
_cod_related_entry_database
_cod_related_entry_code
1 ChemSpider 30659622
